data_4081345
loop_
_publ_author_name
'Lorenz, Volker'
'Hrib, Cristian G.'
'Grote, Dirk'
'Hilfert, Liane'
'Krasnopolski, Michael'
'Edelmann, Frank T.'

_publ_section_title
;
 Diazadiene Complexes of the Heavy Alkaline-Earth Metals Strontium and
 Barium: Structures and Reactivity
;
_journal_issue 16
_journal_name_full Organometallics
_journal_page_first 4636
_journal_paper_doi 10.1021/om400622d
_journal_volume 32
_journal_year 2013
_chemical_formula_sum 'C34 H56 N2 O4 Sr'
_chemical_formula_weight 644.43
_chemical_name_systematic
; 
 ? 
;
_space_group_IT_number 14
_symmetry_cell_setting monoclinic
_symmetry_space_group_name_Hall '-P 2yn'
_symmetry_space_group_name_H-M 'P 1 21/n 1'
_atom_sites_solution_hydrogens geom
_atom_sites_solution_primary direct
_atom_sites_solution_secondary difmap
_audit_creation_method SHELXL-97
_cell_angle_alpha 90.00
_cell_angle_beta 91.72(3)
_cell_angle_gamma 90.00
_cell_formula_units_Z 4
_cell_length_a 9.860(2)
_cell_length_b 17.602(4)
_cell_length_c 20.310(4)
_cell_measurement_reflns_used 28416
_cell_measurement_temperature 133(2)
_cell_measurement_theta_max 29.57
_cell_measurement_theta_min 2.07
_cell_volume 3523.3(13)
_computing_cell_refinement 'STOE X-AREA'
_computing_data_collection 'STOE X-AREA'
_computing_data_reduction 'STOE X-RED'
_computing_molecular_graphics 'Bruker SHELXTL'
_computing_publication_material 'Bruker SHELXTL'
_computing_structure_refinement 'SHELXL-97 (Sheldrick, 1997)'
_computing_structure_solution 'SHELXS-97 (Sheldrick, 1990)'
_diffrn_ambient_temperature 133(2)
_diffrn_detector_area_resol_mean 6.67
_diffrn_measured_fraction_theta_full 0.988
_diffrn_measured_fraction_theta_max 0.988
_diffrn_measurement_device_type 'STOE IPDS 2T'
_diffrn_measurement_method 'rotation method'
_diffrn_radiation_monochromator graphite
_diffrn_radiation_source 'fine-focus sealed tube'
_diffrn_radiation_type MoK\a
_diffrn_radiation_wavelength 0.71073
_diffrn_reflns_av_R_equivalents 0.0708
_diffrn_reflns_av_sigmaI/netI 0.0604
_diffrn_reflns_limit_h_max 13
_diffrn_reflns_limit_h_min -13
_diffrn_reflns_limit_k_max 24
_diffrn_reflns_limit_k_min -23
_diffrn_reflns_limit_l_max 23
_diffrn_reflns_limit_l_min -27
_diffrn_reflns_number 22456
_diffrn_reflns_theta_full 29.22
_diffrn_reflns_theta_max 29.22
_diffrn_reflns_theta_min 2.31
_exptl_absorpt_coefficient_mu 1.566
_exptl_absorpt_correction_T_max 0.2956
_exptl_absorpt_correction_T_min 0.2774
_exptl_absorpt_correction_type sphere
_exptl_absorpt_process_details
;
Interpolation using  Int.Tab. Vol. C (1992) p. 523,Tab. 6.3.3.3
for values of muR in the range 0-2.5, and Int.Tab. Vol.II (1959)
p.302; Table 5.3.6 B for muR in the range 2.6-10.0.
The interpolation procedure of C.W.Dwiggins Jr (Acta Cryst.(1975)
A31,146-148) is used with some modification.
;
_exptl_crystal_colour red
_exptl_crystal_density_diffrn 1.215
_exptl_crystal_density_method 'not measured'
_exptl_crystal_description prism
_exptl_crystal_F_000 1376
_exptl_crystal_size_max 0.60
_exptl_crystal_size_mid 0.40
_exptl_crystal_size_min 0.35
_refine_diff_density_max 0.629
_refine_diff_density_min -0.986
_refine_diff_density_rms 0.078
_refine_ls_extinction_method none
_refine_ls_goodness_of_fit_ref 1.192
_refine_ls_hydrogen_treatment mixed
_refine_ls_matrix_type full
_refine_ls_number_parameters 401
_refine_ls_number_reflns 9455
_refine_ls_number_restraints 0
_refine_ls_restrained_S_all 1.192
_refine_ls_R_factor_all 0.0745
_refine_ls_R_factor_gt 0.0558
_refine_ls_shift/su_max 0.006
_refine_ls_shift/su_mean 0.001
_refine_ls_structure_factor_coef Fsqd
_refine_ls_weighting_details 'calc w=1/[\s^2^(Fo^2^)+(0.0282P)^2^+3.1038P] where P=(Fo^2^+2Fc^2^)/3'
_refine_ls_weighting_scheme calc
_refine_ls_wR_factor_gt 0.1011
_refine_ls_wR_factor_ref 0.1065
_reflns_number_gt 7750
_reflns_number_total 9455
_reflns_threshold_expression >2sigma(I)
_cod_data_source_file om400622d_si_002.cif
_cod_data_source_block ip121
_cod_original_cell_volume 3523.4(12)
_cod_original_sg_symbol_H-M 'P 21/n'
_cod_database_code 4081345

loop_
_symmetry_equiv_pos_as_xyz
'x, y, z'
'-x+1/2, y+1/2, -z+1/2'
'-x, -y, -z'
'x-1/2, -y-1/2, z-1/2'

loop_
_atom_site_label
_atom_site_type_symbol
_atom_site_fract_x
_atom_site_fract_y
_atom_site_fract_z
_atom_site_U_iso_or_equiv
_atom_site_adp_type
_atom_site_occupancy
_atom_site_symmetry_multiplicity
_atom_site_calc_flag
_atom_site_refinement_flags
Sr Sr 0.11448(2) 0.275655(14) 0.022345(11) 0.01333(6) Uani 1 1 d .
N1 N 0.0113(2) 0.36464(12) 0.10147(10) 0.0150(4) Uani 1 1 d .
N2 N -0.1284(2) 0.25751(12) 0.00770(10) 0.0163(4) Uani 1 1 d .
O1 O 0.1599(2) 0.13317(12) -0.00953(10) 0.0235(4) Uani 1 1 d .
O2 O 0.1329(2) 0.17779(12) 0.11813(9) 0.0254(4) Uani 1 1 d .
O3 O 0.32251(18) 0.27531(14) -0.05623(10) 0.0274(4) Uani 1 1 d .
O4 O 0.1316(2) 0.38010(12) -0.06267(10) 0.0256(4) Uani 1 1 d .
C1 C -0.1273(2) 0.36650(15) 0.08275(13) 0.0165(5) Uani 1 1 d .
H1 H -0.180(3) 0.4104(18) 0.0979(14) 0.012(7) Uiso 1 1 d .
C2 C -0.1904(2) 0.31680(15) 0.04107(13) 0.0169(5) Uani 1 1 d .
H2 H -0.290(3) 0.3291(19) 0.0333(16) 0.021(8) Uiso 1 1 d .
C3 C 0.0482(2) 0.40837(15) 0.15567(12) 0.0155(5) Uani 1 1 d .
C4 C -0.0336(3) 0.41772(16) 0.21192(13) 0.0187(5) Uani 1 1 d .
C5 C 0.0023(3) 0.47212(18) 0.25925(14) 0.0245(6) Uani 1 1 d .
H5 H -0.0565 0.4807 0.2947 0.029 Uiso 1 1 calc R
C6 C 0.1202(3) 0.51387(18) 0.25617(15) 0.0278(6) Uani 1 1 d .
H6 H 0.1410 0.5519 0.2881 0.033 Uiso 1 1 calc R
C7 C 0.2080(3) 0.49920(17) 0.20547(14) 0.0238(6) Uani 1 1 d .
H7 H 0.2923 0.5253 0.2047 0.029 Uiso 1 1 calc R
C8 C 0.1756(2) 0.44756(15) 0.15621(13) 0.0182(5) Uani 1 1 d .
C9 C -0.1523(3) 0.36560(17) 0.22588(14) 0.0231(6) Uani 1 1 d .
H9 H -0.1628 0.3294 0.1881 0.028 Uiso 1 1 calc R
C10 C -0.2875(3) 0.4080(2) 0.23215(17) 0.0332(7) Uani 1 1 d .
H10A H -0.2794 0.4451 0.2681 0.050 Uiso 1 1 calc R
H10B H -0.3595 0.3716 0.2416 0.050 Uiso 1 1 calc R
H10C H -0.3099 0.4344 0.1908 0.050 Uiso 1 1 calc R
C11 C -0.1222(4) 0.3187(2) 0.28821(16) 0.0377(8) Uani 1 1 d .
H11A H -0.0381 0.2900 0.2830 0.057 Uiso 1 1 calc R
H11B H -0.1973 0.2834 0.2952 0.057 Uiso 1 1 calc R
H11C H -0.1120 0.3528 0.3262 0.057 Uiso 1 1 calc R
C12 C 0.2712(3) 0.43345(16) 0.10043(14) 0.0210(5) Uani 1 1 d .
H12 H 0.2139 0.4254 0.0595 0.025 Uiso 1 1 calc R
C13 C 0.3686(3) 0.4986(2) 0.08658(19) 0.0377(8) Uani 1 1 d .
H13A H 0.3169 0.5456 0.0793 0.057 Uiso 1 1 calc R
H13B H 0.4197 0.4869 0.0472 0.057 Uiso 1 1 calc R
H13C H 0.4318 0.5052 0.1243 0.057 Uiso 1 1 calc R
C14 C 0.3521(3) 0.36037(19) 0.11272(16) 0.0270(6) Uani 1 1 d .
H14A H 0.416(4) 0.369(2) 0.148(2) 0.044(11) Uiso 1 1 d .
H14B H 0.294(4) 0.316(2) 0.1271(18) 0.033(10) Uiso 1 1 d .
H14C H 0.403(4) 0.343(2) 0.0736(19) 0.036(10) Uiso 1 1 d .
C15 C -0.2069(2) 0.19371(15) -0.00605(13) 0.0159(5) Uani 1 1 d .
C16 C -0.2723(3) 0.15168(16) 0.04392(14) 0.0206(5) Uani 1 1 d .
C17 C -0.3491(3) 0.08828(18) 0.02663(17) 0.0287(6) Uani 1 1 d .
H17 H -0.3940 0.0612 0.0601 0.034 Uiso 1 1 calc R
C18 C -0.3624(3) 0.06338(18) -0.03790(18) 0.0324(7) Uani 1 1 d .
H18 H -0.4165 0.0202 -0.0486 0.039 Uiso 1 1 calc R
C19 C -0.2954(3) 0.10231(17) -0.08671(16) 0.0268(6) Uani 1 1 d .
H19 H -0.3019 0.0844 -0.1308 0.032 Uiso 1 1 calc R
C20 C -0.2189(2) 0.16700(16) -0.07242(14) 0.0198(5) Uani 1 1 d .
C21 C -0.2543(3) 0.17307(17) 0.11634(14) 0.0247(6) Uani 1 1 d .
H21 H -0.1835 0.2137 0.1197 0.030 Uiso 1 1 calc R
C22 C -0.2051(4) 0.1060(2) 0.15884(17) 0.0358(7) Uani 1 1 d .
H22A H -0.2750 0.0664 0.1585 0.054 Uiso 1 1 calc R
H22B H -0.1874 0.1234 0.2041 0.054 Uiso 1 1 calc R
H22C H -0.1215 0.0854 0.1411 0.054 Uiso 1 1 calc R
C23 C -0.3845(4) 0.2052(2) 0.14423(18) 0.0402(8) Uani 1 1 d .
H23A H -0.4103 0.2516 0.1203 0.060 Uiso 1 1 calc R
H23B H -0.3694 0.2170 0.1910 0.060 Uiso 1 1 calc R
H23C H -0.4573 0.1675 0.1392 0.060 Uiso 1 1 calc R
C24 C -0.1563(3) 0.21311(17) -0.12677(13) 0.0231(6) Uani 1 1 d .
H24 H -0.0641 0.2294 -0.1105 0.028 Uiso 1 1 calc R
C25 C -0.2395(3) 0.28521(18) -0.14000(15) 0.0282(6) Uani 1 1 d .
H25A H -0.3297 0.2713 -0.1577 0.042 Uiso 1 1 calc R
H25B H -0.1935 0.3170 -0.1720 0.042 Uiso 1 1 calc R
H25C H -0.2487 0.3134 -0.0988 0.042 Uiso 1 1 calc R
C26 C -0.1384(3) 0.1699(2) -0.19118(15) 0.0349(7) Uani 1 1 d .
H26A H -0.0895 0.1224 -0.1821 0.052 Uiso 1 1 calc R
H26B H -0.0865 0.2011 -0.2214 0.052 Uiso 1 1 calc R
H26C H -0.2276 0.1585 -0.2113 0.052 Uiso 1 1 calc R
C27 C 0.1089(3) 0.08087(17) 0.03764(14) 0.0246(6) Uani 1 1 d .
H27A H 0.1344 0.0283 0.0259 0.030 Uiso 1 1 calc R
H27B H 0.0088 0.0840 0.0383 0.030 Uiso 1 1 calc R
C28 C 0.1693(3) 0.10139(17) 0.10372(15) 0.0270(6) Uani 1 1 d .
H28A H 0.1346 0.0668 0.1378 0.032 Uiso 1 1 calc R
H28B H 0.2693 0.0964 0.1034 0.032 Uiso 1 1 calc R
C29 C 0.1433(4) 0.1053(2) -0.07490(15) 0.0335(7) Uani 1 1 d .
H29A H 0.1975 0.0591 -0.0798 0.050 Uiso 1 1 calc R
H29B H 0.1736 0.1439 -0.1060 0.050 Uiso 1 1 calc R
H29C H 0.0474 0.0937 -0.0841 0.050 Uiso 1 1 calc R
C30 C 0.1528(4) 0.1969(2) 0.18600(15) 0.0349(7) Uani 1 1 d .
H30A H 0.1020 0.1615 0.2131 0.052 Uiso 1 1 calc R
H30B H 0.1205 0.2488 0.1934 0.052 Uiso 1 1 calc R
H30C H 0.2496 0.1937 0.1981 0.052 Uiso 1 1 calc R
C31 C 0.3530(3) 0.3440(2) -0.08876(18) 0.0356(8) Uani 1 1 d .
H31A H 0.4142 0.3339 -0.1255 0.043 Uiso 1 1 calc R
H31B H 0.3990 0.3796 -0.0577 0.043 Uiso 1 1 calc R
C32 C 0.2231(4) 0.3779(2) -0.11457(17) 0.0379(8) Uani 1 1 d .
H32A H 0.2393 0.4299 -0.1312 0.046 Uiso 1 1 calc R
H32B H 0.1852 0.3468 -0.1513 0.046 Uiso 1 1 calc R
C33 C 0.4424(3) 0.2339(2) -0.03690(18) 0.0377(8) Uani 1 1 d .
H33A H 0.4950 0.2227 -0.0759 0.057 Uiso 1 1 calc R
H33B H 0.4167 0.1862 -0.0157 0.057 Uiso 1 1 calc R
H33C H 0.4975 0.2645 -0.0059 0.057 Uiso 1 1 calc R
C34 C 0.0154(3) 0.42726(19) -0.07611(17) 0.0318(7) Uani 1 1 d .
H34A H 0.0429 0.4808 -0.0752 0.048 Uiso 1 1 calc R
H34B H -0.0523 0.4185 -0.0426 0.048 Uiso 1 1 calc R
H34C H -0.0238 0.4148 -0.1197 0.048 Uiso 1 1 calc R

loop_
_atom_site_aniso_label
_atom_site_aniso_U_11
_atom_site_aniso_U_22
_atom_site_aniso_U_33
_atom_site_aniso_U_23
_atom_site_aniso_U_13
_atom_site_aniso_U_12
Sr 0.01272(9) 0.01359(10) 0.01359(9) -0.00044(10) -0.00102(6) 0.00056(9)
N1 0.0137(9) 0.0158(10) 0.0155(10) -0.0022(8) -0.0014(7) -0.0021(8)
N2 0.0178(9) 0.0158(11) 0.0152(10) -0.0030(8) -0.0006(8) -0.0031(8)
O1 0.0296(10) 0.0217(10) 0.0190(9) -0.0030(8) -0.0009(8) 0.0009(8)
O2 0.0395(11) 0.0203(10) 0.0160(9) 0.0004(8) -0.0064(8) 0.0054(9)
O3 0.0169(8) 0.0340(11) 0.0315(10) 0.0015(10) 0.0048(7) 0.0030(9)
O4 0.0272(10) 0.0259(11) 0.0237(10) 0.0089(9) 0.0029(8) 0.0045(8)
C1 0.0161(10) 0.0154(12) 0.0178(12) 0.0004(9) -0.0010(9) 0.0001(9)
C2 0.0148(10) 0.0167(12) 0.0191(12) 0.0010(10) -0.0017(9) -0.0004(9)
C3 0.0172(10) 0.0138(11) 0.0152(11) -0.0001(9) -0.0033(9) 0.0029(9)
C4 0.0195(11) 0.0211(13) 0.0153(11) -0.0009(10) -0.0036(9) 0.0032(10)
C5 0.0281(13) 0.0295(15) 0.0156(12) -0.0070(11) -0.0015(10) 0.0033(12)
C6 0.0314(14) 0.0278(15) 0.0236(14) -0.0101(12) -0.0087(11) 0.0004(12)
C7 0.0212(12) 0.0228(14) 0.0268(14) -0.0015(11) -0.0099(10) -0.0028(11)
C8 0.0169(11) 0.0176(12) 0.0198(12) 0.0000(10) -0.0042(9) 0.0005(9)
C9 0.0250(12) 0.0273(15) 0.0174(12) 0.0002(11) 0.0051(10) -0.0013(11)
C10 0.0238(13) 0.0425(19) 0.0336(17) -0.0062(14) 0.0061(12) 0.0000(13)
C11 0.0443(18) 0.042(2) 0.0268(16) 0.0118(15) 0.0087(14) 0.0021(16)
C12 0.0172(11) 0.0211(13) 0.0245(13) -0.0013(11) -0.0022(10) -0.0025(10)
C13 0.0313(15) 0.0346(18) 0.048(2) -0.0028(16) 0.0094(14) -0.0120(14)
C14 0.0228(13) 0.0293(16) 0.0287(15) -0.0052(12) -0.0033(11) 0.0064(12)
C15 0.0104(9) 0.0160(12) 0.0211(12) -0.0009(10) -0.0033(9) -0.0002(9)
C16 0.0166(11) 0.0175(12) 0.0277(14) 0.0015(11) 0.0015(10) -0.0007(10)
C17 0.0222(12) 0.0207(14) 0.0433(18) -0.0014(13) 0.0008(12) -0.0054(11)
C18 0.0244(13) 0.0204(14) 0.052(2) -0.0098(14) -0.0040(13) -0.0057(11)
C19 0.0219(12) 0.0232(15) 0.0352(16) -0.0151(12) -0.0043(11) 0.0004(11)
C20 0.0152(10) 0.0199(13) 0.0239(13) -0.0081(10) -0.0045(9) 0.0018(9)
C21 0.0256(13) 0.0226(14) 0.0260(14) 0.0057(11) 0.0037(11) -0.0018(11)
C22 0.0380(16) 0.0357(18) 0.0340(17) 0.0111(14) 0.0030(13) 0.0009(14)
C23 0.0393(17) 0.047(2) 0.0344(17) 0.0005(15) 0.0105(14) 0.0089(16)
C24 0.0214(11) 0.0295(16) 0.0180(12) -0.0057(11) -0.0025(9) -0.0007(11)
C25 0.0340(14) 0.0267(16) 0.0237(13) -0.0013(12) -0.0039(11) 0.0007(12)
C26 0.0377(16) 0.044(2) 0.0225(14) -0.0110(14) -0.0022(12) 0.0069(15)
C27 0.0326(14) 0.0163(13) 0.0244(15) 0.0018(10) -0.0062(12) 0.0031(11)
C28 0.0347(15) 0.0206(14) 0.0250(14) 0.0041(11) -0.0086(12) 0.0072(12)
C29 0.0482(19) 0.0289(17) 0.0231(15) -0.0079(13) -0.0007(13) 0.0074(14)
C30 0.055(2) 0.0321(17) 0.0169(13) -0.0010(12) -0.0054(13) 0.0022(15)
C31 0.0294(15) 0.0364(18) 0.0419(19) -0.0006(15) 0.0176(14) -0.0068(13)
C32 0.0468(19) 0.0377(19) 0.0300(16) 0.0097(15) 0.0145(14) 0.0028(16)
C33 0.0177(12) 0.052(2) 0.0434(18) -0.0100(17) -0.0032(12) 0.0092(14)
C34 0.0327(15) 0.0239(15) 0.0385(17) 0.0094(13) -0.0060(13) 0.0065(12)

loop_
_atom_type_symbol
_atom_type_description
_atom_type_scat_dispersion_real
_atom_type_scat_dispersion_imag
_atom_type_scat_source
C C 0.0033 0.0016 'International Tables Vol C Tables 4.2.6.8 and 6.1.1.4'
H H 0.0000 0.0000 'International Tables Vol C Tables 4.2.6.8 and 6.1.1.4'
N N 0.0061 0.0033 'International Tables Vol C Tables 4.2.6.8 and 6.1.1.4'
Sr Sr -1.5307 3.2498 'International Tables Vol C Tables 4.2.6.8 and 6.1.1.4'
O O 0.0106 0.0060 'International Tables Vol C Tables 4.2.6.8 and 6.1.1.4'

loop_
_geom_angle_atom_site_label_1
_geom_angle_atom_site_label_2
_geom_angle_atom_site_label_3
_geom_angle
N2 Sr N1 74.94(7)
N2 Sr O4 95.62(7)
N1 Sr O4 91.17(7)
N2 Sr O2 92.92(7)
N1 Sr O2 87.39(7)
O4 Sr O2 170.66(7)
N2 Sr O1 91.09(7)
N1 Sr O1 146.73(7)
O4 Sr O1 120.60(7)
O2 Sr O1 62.88(6)
N2 Sr O3 135.13(7)
N1 Sr O3 137.26(7)
O4 Sr O3 61.29(7)
O2 Sr O3 114.40(7)
O1 Sr O3 73.00(7)
N2 Sr C2 25.31(7)
N1 Sr C2 50.29(7)
O4 Sr C2 89.94(7)
O2 Sr C2 96.21(7)
O1 Sr C2 114.97(7)
O3 Sr C2 147.41(7)
N2 Sr C1 50.10(7)
N1 Sr C1 25.62(6)
O4 Sr C1 87.92(7)
O2 Sr C1 94.68(7)
O1 Sr C1 135.72(6)
O3 Sr C1 148.07(7)
C2 Sr C1 24.94(6)
N2 Sr C14 144.30(7)
N1 Sr C14 69.64(7)
O4 Sr C14 89.45(8)
O2 Sr C14 81.40(8)
O1 Sr C14 116.45(7)
O3 Sr C14 77.57(7)
C2 Sr C14 119.89(7)
C1 Sr C14 95.01(7)
C3 N1 C1 115.6(2)
C3 N1 Sr 139.70(16)
C1 N1 Sr 104.67(15)
C15 N2 C2 117.0(2)
C15 N2 Sr 132.39(16)
C2 N2 Sr 106.68(15)
C29 O1 C27 111.8(2)
C29 O1 Sr 122.92(18)
C27 O1 Sr 112.50(16)
C28 O2 C30 113.2(2)
C28 O2 Sr 118.95(16)
C30 O2 Sr 124.78(18)
C31 O3 C33 112.2(2)
C31 O3 Sr 117.43(17)
C33 O3 Sr 119.05(19)
C32 O4 C34 113.5(2)
C32 O4 Sr 123.25(19)
C34 O4 Sr 118.74(17)
C2 C1 N1 125.2(2)
C2 C1 Sr 76.54(15)
N1 C1 Sr 49.72(12)
C1 C2 N2 126.0(2)
C1 C2 Sr 78.53(15)
N2 C2 Sr 48.01(11)
N1 C3 C4 124.0(2)
N1 C3 C8 118.9(2)
C4 C3 C8 117.0(2)
C5 C4 C3 119.5(2)
C5 C4 C9 117.8(2)
C3 C4 C9 122.4(2)
C6 C5 C4 122.1(3)
C5 C6 C7 118.7(3)
C8 C7 C6 121.5(3)
C7 C8 C3 120.4(2)
C7 C8 C12 120.9(2)
C3 C8 C12 118.7(2)
C4 C9 C11 110.3(2)
C4 C9 C10 113.4(3)
C11 C9 C10 109.9(2)
C8 C12 C13 115.0(2)
C8 C12 C14 110.4(2)
C13 C12 C14 109.5(2)
C12 C14 Sr 86.04(16)
N2 C15 C16 122.6(2)
N2 C15 C20 119.1(2)
C16 C15 C20 118.3(2)
C17 C16 C15 119.5(3)
C17 C16 C21 119.3(3)
C15 C16 C21 121.1(2)
C18 C17 C16 121.9(3)
C17 C18 C19 119.1(3)
C18 C19 C20 121.4(3)
C19 C20 C15 119.7(3)
C19 C20 C24 121.1(3)
C15 C20 C24 119.1(2)
C16 C21 C23 112.0(3)
C16 C21 C22 112.3(3)
C23 C21 C22 109.3(3)
C20 C24 C26 114.6(3)
C20 C24 C25 110.1(2)
C26 C24 C25 109.7(2)
O1 C27 C28 107.9(2)
O2 C28 C27 108.4(2)
O3 C31 C32 108.3(3)
O4 C32 C31 108.0(3)

loop_
_geom_bond_atom_site_label_1
_geom_bond_atom_site_label_2
_geom_bond_distance
Sr N2 2.426(2)
Sr N1 2.484(2)
Sr O4 2.531(2)
Sr O2 2.601(2)
Sr O1 2.632(2)
Sr O3 2.636(2)
Sr C2 3.126(2)
Sr C1 3.150(3)
Sr C14 3.290(3)
N1 C3 1.383(3)
N1 C1 1.408(3)
N2 C15 1.388(3)
N2 C2 1.395(3)
O1 C29 1.420(3)
O1 C27 1.431(3)
O2 C28 1.424(4)
O2 C30 1.427(3)
O3 C31 1.414(4)
O3 C33 1.433(4)
O4 C32 1.408(4)
O4 C34 1.434(3)
C1 C2 1.355(4)
C3 C4 1.427(4)
C3 C8 1.434(3)
C4 C5 1.395(4)
C4 C9 1.521(4)
C5 C6 1.378(4)
C6 C7 1.390(4)
C7 C8 1.382(4)
C8 C12 1.516(4)
C9 C11 1.533(4)
C9 C10 1.536(4)
C12 C13 1.528(4)
C12 C14 1.530(4)
C15 C16 1.425(4)
C15 C20 1.429(4)
C16 C17 1.388(4)
C16 C21 1.523(4)
C17 C18 1.384(5)
C18 C19 1.388(5)
C19 C20 1.391(4)
C20 C24 1.516(4)
C21 C23 1.527(4)
C21 C22 1.532(4)
C24 C26 1.528(4)
C24 C25 1.531(4)
C27 C28 1.496(4)
C31 C32 1.494(5)

loop_
_geom_torsion_atom_site_label_1
_geom_torsion_atom_site_label_2
_geom_torsion_atom_site_label_3
_geom_torsion_atom_site_label_4
_geom_torsion
N2 Sr N1 C3 165.4(3)
O4 Sr N1 C3 -99.1(3)
O2 Sr N1 C3 71.7(3)
O1 Sr N1 C3 97.4(3)
O3 Sr N1 C3 -52.4(3)
C2 Sr N1 C3 172.0(3)
C1 Sr N1 C3 178.2(4)
C14 Sr N1 C3 -10.1(3)
N2 Sr N1 C1 -12.76(15)
O4 Sr N1 C1 82.75(16)
O2 Sr N1 C1 -106.49(16)
O1 Sr N1 C1 -80.8(2)
O3 Sr N1 C1 129.45(15)
C2 Sr N1 C1 -6.20(14)
C14 Sr N1 C1 171.73(18)
N1 Sr N2 C15 -144.2(2)
O4 Sr N2 C15 126.1(2)
O2 Sr N2 C15 -57.7(2)
O1 Sr N2 C15 5.2(2)
O3 Sr N2 C15 71.9(3)
C2 Sr N2 C15 -156.1(3)
C1 Sr N2 C15 -151.4(3)
C14 Sr N2 C15 -137.0(2)
N1 Sr N2 C2 11.86(16)
O4 Sr N2 C2 -77.83(17)
O2 Sr N2 C2 98.37(16)
O1 Sr N2 C2 161.27(16)
O3 Sr N2 C2 -132.01(16)
C1 Sr N2 C2 4.71(14)
C14 Sr N2 C2 19.1(2)
N2 Sr O1 C29 72.2(2)
N1 Sr O1 C29 135.8(2)
O4 Sr O1 C29 -25.0(2)
O2 Sr O1 C29 165.0(2)
O3 Sr O1 C29 -65.1(2)
C2 Sr O1 C29 80.9(2)
C1 Sr O1 C29 98.1(2)
C14 Sr O1 C29 -131.3(2)
N2 Sr O1 C27 -66.02(17)
N1 Sr O1 C27 -2.4(2)
O4 Sr O1 C27 -163.21(16)
O2 Sr O1 C27 26.70(16)
O3 Sr O1 C27 156.64(18)
C2 Sr O1 C27 -57.31(18)
C1 Sr O1 C27 -40.1(2)
C14 Sr O1 C27 90.43(18)
N2 Sr O2 C28 95.2(2)
N1 Sr O2 C28 170.0(2)
O4 Sr O2 C28 -108.7(4)
O1 Sr O2 C28 5.51(18)
O3 Sr O2 C28 -48.1(2)
C2 Sr O2 C28 120.4(2)
C1 Sr O2 C28 145.4(2)
C14 Sr O2 C28 -120.2(2)
N2 Sr O2 C30 -106.1(2)
N1 Sr O2 C30 -31.3(2)
O4 Sr O2 C30 50.0(5)
O1 Sr O2 C30 164.2(2)
O3 Sr O2 C30 110.5(2)
C2 Sr O2 C30 -80.9(2)
C1 Sr O2 C30 -55.9(2)
C14 Sr O2 C30 38.5(2)
N2 Sr O3 C31 85.6(2)
N1 Sr O3 C31 -37.4(2)
O4 Sr O3 C31 18.6(2)
O2 Sr O3 C31 -152.1(2)
O1 Sr O3 C31 159.4(2)
C2 Sr O3 C31 49.4(3)
C1 Sr O3 C31 1.7(3)
C14 Sr O3 C31 -77.7(2)
N2 Sr O3 C33 -133.6(2)
N1 Sr O3 C33 103.4(2)
O4 Sr O3 C33 159.4(2)
O2 Sr O3 C33 -11.3(2)
O1 Sr O3 C33 -59.8(2)
C2 Sr O3 C33 -169.8(2)
C1 Sr O3 C33 142.5(2)
C14 Sr O3 C33 63.2(2)
N2 Sr O4 C32 -127.2(2)
N1 Sr O4 C32 157.8(2)
O2 Sr O4 C32 76.8(5)
O1 Sr O4 C32 -32.6(3)
O3 Sr O4 C32 12.1(2)
C2 Sr O4 C32 -151.9(2)
C1 Sr O4 C32 -176.8(2)
C14 Sr O4 C32 88.2(2)
N2 Sr O4 C34 27.5(2)
N1 Sr O4 C34 -47.5(2)
O2 Sr O4 C34 -128.5(4)
O1 Sr O4 C34 122.1(2)
O3 Sr O4 C34 166.8(2)
C2 Sr O4 C34 2.8(2)
C1 Sr O4 C34 -22.1(2)
C14 Sr O4 C34 -117.1(2)
C3 N1 C1 C2 -165.1(3)
Sr N1 C1 C2 13.6(3)
C3 N1 C1 Sr -178.7(3)
N2 Sr C1 C2 -4.78(15)
N1 Sr C1 C2 -168.6(3)
O4 Sr C1 C2 94.32(16)
O2 Sr C1 C2 -94.67(16)
O1 Sr C1 C2 -39.50(19)
O3 Sr C1 C2 109.11(18)
C14 Sr C1 C2 -176.42(16)
N2 Sr C1 N1 163.86(19)
O4 Sr C1 N1 -97.05(16)
O2 Sr C1 N1 73.97(16)
O1 Sr C1 N1 129.14(15)
O3 Sr C1 N1 -82.3(2)
C2 Sr C1 N1 168.6(3)
C14 Sr C1 N1 -7.78(17)
N1 C1 C2 N2 -2.7(4)
Sr C1 C2 N2 7.9(2)
N1 C1 C2 Sr -10.6(2)
C15 N2 C2 C1 150.0(3)
Sr N2 C2 C1 -10.4(3)
C15 N2 C2 Sr 160.4(3)
N2 Sr C2 C1 171.4(3)
N1 Sr C2 C1 6.36(15)
O4 Sr C2 C1 -85.21(16)
O2 Sr C2 C1 87.74(16)
O1 Sr C2 C1 150.67(15)
O3 Sr C2 C1 -111.89(18)
C14 Sr C2 C1 4.12(19)
N1 Sr C2 N2 -165.0(2)
O4 Sr C2 N2 103.38(17)
O2 Sr C2 N2 -83.67(17)
O1 Sr C2 N2 -20.74(18)
O3 Sr C2 N2 76.7(2)
C1 Sr C2 N2 -171.4(3)
C14 Sr C2 N2 -167.29(16)
C1 N1 C3 C4 37.2(4)
Sr N1 C3 C4 -140.9(2)
C1 N1 C3 C8 -142.4(2)
Sr N1 C3 C8 39.5(4)
N1 C3 C4 C5 -169.9(2)
C8 C3 C4 C5 9.7(4)
N1 C3 C4 C9 15.8(4)
C8 C3 C4 C9 -164.6(2)
C3 C4 C5 C6 -4.8(4)
C9 C4 C5 C6 169.7(3)
C4 C5 C6 C7 -2.3(5)
C5 C6 C7 C8 4.2(5)
C6 C7 C8 C3 1.0(4)
C6 C7 C8 C12 178.6(3)
N1 C3 C8 C7 171.7(2)
C4 C3 C8 C7 -7.9(4)
N1 C3 C8 C12 -5.9(4)
C4 C3 C8 C12 174.4(2)
C5 C4 C9 C11 -61.1(3)
C3 C4 C9 C11 113.3(3)
C5 C4 C9 C10 62.6(3)
C3 C4 C9 C10 -123.0(3)
C7 C8 C12 C13 -23.9(4)
C3 C8 C12 C13 153.7(3)
C7 C8 C12 C14 100.6(3)
C3 C8 C12 C14 -81.8(3)
C8 C12 C14 Sr 94.12(19)
C13 C12 C14 Sr -138.3(2)
N2 Sr C14 C12 -51.7(2)
N1 Sr C14 C12 -44.22(16)
O4 Sr C14 C12 47.23(17)
O2 Sr C14 C12 -134.62(17)
O1 Sr C14 C12 171.55(15)
O3 Sr C14 C12 107.91(17)
C2 Sr C14 C12 -42.38(19)
C1 Sr C14 C12 -40.63(17)
C2 N2 C15 C16 -56.4(3)
Sr N2 C15 C16 97.8(3)
C2 N2 C15 C20 126.1(2)
Sr N2 C15 C20 -79.7(3)
N2 C15 C16 C17 -179.9(2)
C20 C15 C16 C17 -2.4(4)
N2 C15 C16 C21 -2.6(4)
C20 C15 C16 C21 174.9(2)
C15 C16 C17 C18 1.3(4)
C21 C16 C17 C18 -176.0(3)
C16 C17 C18 C19 0.9(5)
C17 C18 C19 C20 -2.0(4)
C18 C19 C20 C15 0.9(4)
C18 C19 C20 C24 -174.6(3)
N2 C15 C20 C19 178.9(2)
C16 C15 C20 C19 1.3(4)
N2 C15 C20 C24 -5.6(3)
C16 C15 C20 C24 176.9(2)
C17 C16 C21 C23 -71.9(3)
C15 C16 C21 C23 110.8(3)
C17 C16 C21 C22 51.6(3)
C15 C16 C21 C22 -125.7(3)
C19 C20 C24 C26 -21.4(4)
C15 C20 C24 C26 163.1(2)
C19 C20 C24 C25 102.9(3)
C15 C20 C24 C25 -72.6(3)
C29 O1 C27 C28 161.8(2)
Sr O1 C27 C28 -55.2(2)
C30 O2 C28 C27 164.1(3)
Sr O2 C28 C27 -34.9(3)
O1 C27 C28 O2 58.5(3)
C33 O3 C31 C32 172.8(3)
Sr O3 C31 C32 -43.9(3)
C34 O4 C32 C31 166.1(3)
Sr O4 C32 C31 -38.1(4)
O3 C31 C32 O4 50.6(4)
